data_7226652
loop_
_publ_author_name
'Peng, Chieh-Hung'
'Hong, Bor-Cherng'
'Raja, Arun'
'Chang, Chun-Wei'
'Lee, Gene-Hsiang'

_publ_section_title
;
 Constructing Densely Functionalized Hajos--Parrish-type Ketones with Six
 Contiguous Stereogenic Centers and Two Quaternary Carbons in a Formal [2
 + 2 + 2] Cycloaddition Cascade
;
_journal_name_full 'RSC Adv.'
_journal_paper_doi 10.1039/C6RA22430J
_journal_year 2016
_chemical_formula_sum 'C25 H26 Br2 N2 O7'
_chemical_formula_weight 626.30
_chemical_name_common ic17312
_chemical_name_systematic 3f
_space_group_crystal_system triclinic
_space_group_IT_number 2
_space_group_name_Hall '-P 1'
_space_group_name_H-M_alt 'P -1'
_symmetry_space_group_name_Hall '-P 1'
_symmetry_space_group_name_H-M 'P -1'
_atom_sites_solution_hydrogens geom
_audit_creation_method SHELXL-2014/7
_audit_update_record
;
2016-09-23 deposited with the CCDC.
2016-09-26 downloaded from the CCDC.
;
_cell_angle_alpha 61.4060(13)
_cell_angle_beta 71.1351(14)
_cell_angle_gamma 78.7175(14)
_cell_formula_units_Z 2
_cell_length_a 10.4202(7)
_cell_length_b 12.1455(8)
_cell_length_c 12.5464(8)
_cell_measurement_reflns_used 3790
_cell_measurement_temperature 150(2)
_cell_measurement_theta_max 23.86
_cell_measurement_theta_min 2.41
_cell_volume 1317.70(15)
_computing_cell_refinement 'Bruker SAINT'
_computing_data_collection 'Bruker SMART'
_computing_data_reduction 'Bruker SAINT'
_computing_molecular_graphics 'Bruker SHELXTL'
_computing_publication_material 'Bruker SHELXTL'
_computing_structure_refinement 'SHELXL-2014/7 (Sheldrick, 2014)'
_computing_structure_solution 'Bruker SHELXTL'
_diffrn_ambient_temperature 150(2)
_diffrn_measured_fraction_theta_full 1.000
_diffrn_measured_fraction_theta_max 0.998
_diffrn_measurement_device_type 'BRUKER SMART APEXCCD area detector'
_diffrn_measurement_method 'omega scans'
_diffrn_radiation_type MoK\a
_diffrn_radiation_wavelength 0.71073
_diffrn_reflns_av_R_equivalents 0.0345
_diffrn_reflns_av_unetI/netI 0.0430
_diffrn_reflns_Laue_measured_fraction_full 1.000
_diffrn_reflns_Laue_measured_fraction_max 0.998
_diffrn_reflns_limit_h_max 13
_diffrn_reflns_limit_h_min -13
_diffrn_reflns_limit_k_max 15
_diffrn_reflns_limit_k_min -15
_diffrn_reflns_limit_l_max 16
_diffrn_reflns_limit_l_min -16
_diffrn_reflns_number 17236
_diffrn_reflns_point_group_measured_fraction_full 1.000
_diffrn_reflns_point_group_measured_fraction_max 0.998
_diffrn_reflns_theta_full 25.242
_diffrn_reflns_theta_max 27.498
_diffrn_reflns_theta_min 1.912
_exptl_absorpt_coefficient_mu 3.122
_exptl_absorpt_correction_T_max 0.706
_exptl_absorpt_correction_T_min 0.509
_exptl_absorpt_correction_type multi-scan
_exptl_absorpt_process_details 'SADABS (Bruker, 2001)'
_exptl_crystal_colour colorless
_exptl_crystal_density_diffrn 1.578
_exptl_crystal_density_meas ?
_exptl_crystal_description block
_exptl_crystal_F_000 632
_exptl_crystal_size_max 0.250
_exptl_crystal_size_mid 0.200
_exptl_crystal_size_min 0.120
_refine_diff_density_max 0.760
_refine_diff_density_min -0.440
_refine_diff_density_rms 0.067
_refine_ls_extinction_method none
_refine_ls_goodness_of_fit_ref 1.035
_refine_ls_hydrogen_treatment constr
_refine_ls_matrix_type full
_refine_ls_number_parameters 340
_refine_ls_number_reflns 6063
_refine_ls_number_restraints 114
_refine_ls_restrained_S_all 1.028
_refine_ls_R_factor_all 0.0579
_refine_ls_R_factor_gt 0.0430
_refine_ls_shift/su_max 0.006
_refine_ls_shift/su_mean 0.000
_refine_ls_structure_factor_coef Fsqd
_refine_ls_weighting_details 'w=1/[\s^2^(Fo^2^)+(0.0391P)^2^+0.8187P] where P=(Fo^2^+2Fc^2^)/3'
_refine_ls_weighting_scheme calc
_refine_ls_wR_factor_gt 0.0929
_refine_ls_wR_factor_ref 0.0998
_reflns_Friedel_coverage 0.000
_reflns_number_gt 4832
_reflns_number_total 6063
_reflns_threshold_expression 'I > 2\s(I)'
_cod_data_source_file c6ra22430j2.cif
_cod_data_source_block 3f_ic17312
_cod_depositor_comments
;
The following automatic conversions were performed:

'_exptl_crystal_density_meas' value 'not_measured' was changed to '?'
- the value is perceived as not measured.

Automatic conversion script
Id: cif_fix_values 4268 2015-11-12 08:31:59Z antanas 
;
_cod_database_code 7226652
_shelx_shelxl_version_number 2014/7
_shelx_space_group_comment
; 
The symmetry employed for this shelxl refinement is uniquely defined 
by the following loop, which should always be used as a source of 
symmetry information in preference to the above space-group names. 
They are only intended as comments. 
;
_shelx_estimated_absorpt_t_min 0.509
_shelx_estimated_absorpt_t_max 0.706

loop_
_space_group_symop_operation_xyz
'x, y, z'
'-x, -y, -z'

loop_
_atom_site_label
_atom_site_type_symbol
_atom_site_fract_x
_atom_site_fract_y
_atom_site_fract_z
_atom_site_U_iso_or_equiv
_atom_site_adp_type
_atom_site_occupancy
_atom_site_site_symmetry_order
_atom_site_calc_flag
_atom_site_refinement_flags_posn
_atom_site_refinement_flags_adp
_atom_site_refinement_flags_occupancy
_atom_site_disorder_assembly
_atom_site_disorder_group
Br1 Br 0.34945(4) 0.93549(3) 0.48687(4) 0.05308(12) Uani 1 1 d . . . . .
Br2 Br -0.26477(3) 0.82003(3) -0.09738(3) 0.04837(11) Uani 1 1 d . . . . .
O1 O 0.6020(2) 0.4930(2) 0.06930(19) 0.0396(5) Uani 1 1 d . . . . .
O2 O 0.2445(2) 0.40735(18) 0.44616(17) 0.0374(5) Uani 1 1 d . . . . .
H2 H 0.2195 0.3347 0.4993 0.056 Uiso 1 1 calc R U . . .
O3 O 0.3682(2) 0.8647(2) -0.0433(2) 0.0504(6) Uani 1 1 d . . . . .
O4 O 0.1908(2) 0.85971(19) 0.1070(2) 0.0430(5) Uani 1 1 d . . . . .
O5 O -0.0123(2) 0.4371(2) 0.3911(2) 0.0558(6) Uani 1 1 d . . . . .
O6 O 0.0594(2) 0.3053(2) 0.3129(2) 0.0503(6) Uani 1 1 d . . . . .
N1 N 0.2834(2) 0.8091(2) 0.0556(2) 0.0332(5) Uani 1 1 d . . . . .
N2 N 0.0717(3) 0.3975(2) 0.3233(2) 0.0378(6) Uani 1 1 d . . . . .
C1 C 0.5150(3) 0.4383(3) 0.1644(3) 0.0324(6) Uani 1 1 d . . . . .
C2 C 0.4731(3) 0.3071(3) 0.2119(3) 0.0406(7) Uani 1 1 d . . . . .
H2A H 0.5512 0.2458 0.2272 0.049 Uiso 1 1 calc R U . . .
H2B H 0.4380 0.3022 0.1500 0.049 Uiso 1 1 calc R U . . .
C3 C 0.3626(3) 0.2805(3) 0.3342(3) 0.0377(7) Uani 1 1 d . . . . .
H3A H 0.4006 0.2309 0.4076 0.045 Uiso 1 1 calc R U . . .
H3B H 0.2903 0.2330 0.3417 0.045 Uiso 1 1 calc R U . . .
C4 C 0.3061(3) 0.4095(3) 0.3274(2) 0.0300(6) Uani 1 1 d . . . . .
C5 C 0.4328(3) 0.4912(3) 0.2572(2) 0.0285(6) Uani 1 1 d . . . . .
C6 C 0.4121(2) 0.6344(2) 0.1891(2) 0.0259(5) Uani 1 1 d . . . . .
H6 H 0.4988 0.6643 0.1220 0.031 Uiso 1 1 calc R U . . .
C7 C 0.3026(3) 0.6684(2) 0.1180(2) 0.0262(5) Uani 1 1 d . . . . .
H7 H 0.3388 0.6402 0.0504 0.031 Uiso 1 1 calc R U . . .
C8 C 0.1685(3) 0.6062(2) 0.2009(2) 0.0270(5) Uani 1 1 d . . . . .
H8 H 0.1358 0.6250 0.2751 0.032 Uiso 1 1 calc R U . . .
C9 C 0.2023(3) 0.4655(2) 0.2465(2) 0.0281(6) Uani 1 1 d . . . . .
H9 H 0.2400 0.4491 0.1710 0.034 Uiso 1 1 calc R U . . .
C10 C 0.5243(3) 0.4541(3) 0.3459(3) 0.0371(7) Uani 1 1 d . . . . .
H10A H 0.4735 0.4691 0.4189 0.056 Uiso 1 1 calc R U . . .
H10B H 0.6046 0.5048 0.3006 0.056 Uiso 1 1 calc R U . . .
H10C H 0.5528 0.3650 0.3744 0.056 Uiso 1 1 calc R U . . .
C11 C 0.3904(3) 0.7058(2) 0.2662(2) 0.0263(5) Uani 1 1 d . . . . .
C12 C 0.4657(3) 0.8101(3) 0.2152(3) 0.0331(6) Uani 1 1 d . . . . .
H12 H 0.5271 0.8348 0.1337 0.040 Uiso 1 1 calc R U . . .
C13 C 0.4540(3) 0.8797(3) 0.2794(3) 0.0363(7) Uani 1 1 d . . . . .
H13 H 0.5077 0.9500 0.2436 0.044 Uiso 1 1 calc R U . . .
C14 C 0.3632(3) 0.8444(3) 0.3955(3) 0.0322(6) Uani 1 1 d . . . . .
C15 C 0.2834(3) 0.7434(3) 0.4487(3) 0.0300(6) Uani 1 1 d . . . . .
H15 H 0.2198 0.7213 0.5288 0.036 Uiso 1 1 calc R U . . .
C16 C 0.2974(3) 0.6745(2) 0.3835(2) 0.0288(6) Uani 1 1 d . . . . .
H16 H 0.2426 0.6048 0.4195 0.035 Uiso 1 1 calc R U . . .
C17 C 0.0601(3) 0.6515(3) 0.1296(2) 0.0283(6) Uani 1 1 d . . . . .
C18 C -0.0571(3) 0.7137(3) 0.1690(3) 0.0446(8) Uani 1 1 d . . . . .
H18 H -0.0709 0.7235 0.2427 0.054 Uiso 1 1 calc R U . . .
C19 C -0.1544(3) 0.7616(4) 0.1030(3) 0.0508(9) Uani 1 1 d . . . . .
H19 H -0.2340 0.8053 0.1302 0.061 Uiso 1 1 calc R U . . .
C20 C -0.1351(3) 0.7457(3) -0.0024(3) 0.0355(6) Uani 1 1 d . . . . .
C21 C -0.0218(3) 0.6807(3) -0.0417(3) 0.0340(6) Uani 1 1 d . . . . .
H21 H -0.0106 0.6681 -0.1133 0.041 Uiso 1 1 calc R U . . .
C22 C 0.0756(3) 0.6341(3) 0.0245(3) 0.0323(6) Uani 1 1 d . . . . .
H22 H 0.1543 0.5895 -0.0024 0.039 Uiso 1 1 calc R U . . .
O7 O 0.2013(9) 0.1590(6) 0.6283(6) 0.0738(19) Uani 0.593(9) 1 d . U P A 1
C23 C 0.1206(16) 0.0770(18) 0.6824(17) 0.052(2) Uani 0.593(9) 1 d . U P A 1
C24 C 0.0018(13) 0.0781(13) 0.6382(14) 0.083(3) Uani 0.593(9) 1 d . U P A 1
H24A H -0.0484 0.0021 0.6974 0.124 Uiso 0.593(9) 1 calc R U P A 1
H24B H -0.0584 0.1522 0.6339 0.124 Uiso 0.593(9) 1 calc R U P A 1
H24C H 0.0348 0.0808 0.5544 0.124 Uiso 0.593(9) 1 calc R U P A 1
C25 C 0.117(2) -0.025(2) 0.797(2) 0.078(3) Uani 0.593(9) 1 d . U P A 1
H25A H 0.0419 -0.0771 0.8198 0.117 Uiso 0.593(9) 1 calc R U P A 1
H25B H 0.2027 -0.0750 0.7921 0.117 Uiso 0.593(9) 1 calc R U P A 1
H25C H 0.1025 0.0032 0.8613 0.117 Uiso 0.593(9) 1 calc R U P A 1
O7' O 0.1288(13) 0.1822(9) 0.6027(10) 0.0738(19) Uani 0.407(9) 1 d . U P A 2
C23' C 0.086(3) 0.081(3) 0.666(3) 0.052(2) Uani 0.407(9) 1 d . U P A 2
C24' C 0.003(2) 0.028(2) 0.625(2) 0.083(3) Uani 0.407(9) 1 d . U P A 2
H24D H -0.0228 -0.0566 0.6907 0.124 Uiso 0.407(9) 1 calc R U P A 2
H24E H -0.0792 0.0820 0.6109 0.124 Uiso 0.407(9) 1 calc R U P A 2
H24F H 0.0565 0.0239 0.5468 0.124 Uiso 0.407(9) 1 calc R U P A 2
C25' C 0.147(4) -0.011(4) 0.793(4) 0.078(3) Uani 0.407(9) 1 d . U P A 2
H25D H 0.1060 -0.0924 0.8398 0.117 Uiso 0.407(9) 1 calc R U P A 2
H25E H 0.2462 -0.0231 0.7653 0.117 Uiso 0.407(9) 1 calc R U P A 2
H25F H 0.1258 0.0302 0.8484 0.117 Uiso 0.407(9) 1 calc R U P A 2

loop_
_atom_site_aniso_label
_atom_site_aniso_U_11
_atom_site_aniso_U_22
_atom_site_aniso_U_33
_atom_site_aniso_U_23
_atom_site_aniso_U_13
_atom_site_aniso_U_12
Br1 0.0670(2) 0.0414(2) 0.0698(2) -0.03620(18) -0.02495(19) -0.00046(16)
Br2 0.03442(17) 0.0621(2) 0.0499(2) -0.02167(17) -0.02047(14) 0.00130(15)
O1 0.0314(11) 0.0462(13) 0.0378(12) -0.0202(10) -0.0036(9) -0.0006(9)
O2 0.0516(13) 0.0296(10) 0.0211(9) -0.0070(8) -0.0003(9) -0.0095(9)
O3 0.0489(13) 0.0401(13) 0.0358(12) 0.0034(10) -0.0049(10) -0.0130(11)
O4 0.0405(12) 0.0343(11) 0.0523(13) -0.0179(10) -0.0156(10) 0.0036(10)
O5 0.0425(13) 0.0613(16) 0.0541(15) -0.0304(13) 0.0174(11) -0.0216(12)
O6 0.0564(15) 0.0454(13) 0.0509(14) -0.0194(11) -0.0073(11) -0.0244(11)
N1 0.0315(13) 0.0310(13) 0.0323(13) -0.0054(11) -0.0147(11) -0.0049(10)
N2 0.0363(14) 0.0400(14) 0.0316(13) -0.0112(11) -0.0015(11) -0.0163(11)
C1 0.0309(14) 0.0361(16) 0.0324(15) -0.0157(13) -0.0156(13) 0.0069(12)
C2 0.0438(18) 0.0340(16) 0.0460(18) -0.0214(14) -0.0117(14) 0.0032(13)
C3 0.0478(18) 0.0257(14) 0.0356(16) -0.0100(12) -0.0120(14) -0.0018(13)
C4 0.0346(15) 0.0287(14) 0.0247(13) -0.0115(11) -0.0051(11) -0.0031(11)
C5 0.0287(14) 0.0291(14) 0.0259(13) -0.0108(11) -0.0075(11) -0.0015(11)
C6 0.0206(12) 0.0278(13) 0.0229(13) -0.0061(11) -0.0037(10) -0.0056(10)
C7 0.0245(13) 0.0261(13) 0.0249(13) -0.0087(11) -0.0063(10) -0.0029(10)
C8 0.0246(13) 0.0322(14) 0.0226(13) -0.0119(11) -0.0027(10) -0.0056(11)
C9 0.0266(13) 0.0297(14) 0.0250(13) -0.0102(11) -0.0015(11) -0.0094(11)
C10 0.0425(17) 0.0342(16) 0.0385(16) -0.0136(13) -0.0238(14) 0.0050(13)
C11 0.0218(12) 0.0264(13) 0.0294(14) -0.0099(11) -0.0100(11) -0.0002(10)
C12 0.0258(14) 0.0318(15) 0.0345(15) -0.0092(12) -0.0050(12) -0.0068(11)
C13 0.0337(15) 0.0262(14) 0.0484(18) -0.0121(13) -0.0139(14) -0.0080(12)
C14 0.0347(15) 0.0265(14) 0.0426(16) -0.0171(13) -0.0196(13) 0.0038(11)
C15 0.0295(14) 0.0297(14) 0.0311(14) -0.0124(12) -0.0101(11) -0.0015(11)
C16 0.0302(14) 0.0260(14) 0.0284(14) -0.0089(11) -0.0076(11) -0.0067(11)
C17 0.0246(13) 0.0333(14) 0.0283(14) -0.0134(12) -0.0057(11) -0.0068(11)
C18 0.0284(15) 0.075(2) 0.0461(18) -0.0417(18) -0.0104(13) 0.0063(15)
C19 0.0282(16) 0.079(3) 0.061(2) -0.048(2) -0.0134(15) 0.0108(16)
C20 0.0226(13) 0.0438(17) 0.0398(16) -0.0153(14) -0.0115(12) -0.0054(12)
C21 0.0351(15) 0.0378(16) 0.0325(15) -0.0168(13) -0.0110(12) -0.0031(12)
C22 0.0298(14) 0.0318(15) 0.0358(15) -0.0175(13) -0.0070(12) 0.0008(11)
O7 0.113(6) 0.035(2) 0.046(3) -0.009(2) 0.006(3) -0.015(3)
C23 0.054(8) 0.035(2) 0.042(5) -0.010(3) 0.003(4) 0.006(5)
C24 0.061(3) 0.108(10) 0.062(4) -0.028(6) -0.022(3) 0.016(5)
C25 0.076(11) 0.056(6) 0.087(4) 0.004(4) -0.041(6) -0.036(5)
O7' 0.113(6) 0.035(2) 0.046(3) -0.009(2) 0.006(3) -0.015(3)
C23' 0.054(8) 0.035(2) 0.042(5) -0.010(3) 0.003(4) 0.006(5)
C24' 0.061(3) 0.108(10) 0.062(4) -0.028(6) -0.022(3) 0.016(5)
C25' 0.076(11) 0.056(6) 0.087(4) 0.004(4) -0.041(6) -0.036(5)

loop_
_atom_type_symbol
_atom_type_description
_atom_type_scat_dispersion_real
_atom_type_scat_dispersion_imag
_atom_type_scat_source
C C 0.0033 0.0016 'International Tables Vol C Tables 4.2.6.8 and 6.1.1.4'
H H 0.0000 0.0000 'International Tables Vol C Tables 4.2.6.8 and 6.1.1.4'
N N 0.0061 0.0033 'International Tables Vol C Tables 4.2.6.8 and 6.1.1.4'
O O 0.0106 0.0060 'International Tables Vol C Tables 4.2.6.8 and 6.1.1.4'
Br Br -0.2901 2.4595 'International Tables Vol C Tables 4.2.6.8 and 6.1.1.4'

loop_
_geom_angle_atom_site_label_1
_geom_angle_atom_site_label_2
_geom_angle_atom_site_label_3
_geom_angle
O4 N1 O3 124.6(3)
O4 N1 C7 119.3(2)
O3 N1 C7 116.0(2)
O5 N2 O6 124.6(2)
O5 N2 C9 118.2(2)
O6 N2 C9 117.1(2)
O1 C1 C2 125.6(3)
O1 C1 C5 124.9(3)
C2 C1 C5 109.6(2)
C1 C2 C3 105.7(2)
C2 C3 C4 105.6(2)
O2 C4 C3 113.7(2)
O2 C4 C9 109.5(2)
C3 C4 C9 109.9(2)
O2 C4 C5 110.8(2)
C3 C4 C5 103.9(2)
C9 C4 C5 108.9(2)
C6 C5 C1 111.2(2)
C6 C5 C10 110.4(2)
C1 C5 C10 102.8(2)
C6 C5 C4 119.0(2)
C1 C5 C4 102.0(2)
C10 C5 C4 110.0(2)
C11 C6 C5 117.0(2)
C11 C6 C7 113.2(2)
C5 C6 C7 109.3(2)
N1 C7 C8 111.6(2)
N1 C7 C6 107.4(2)
C8 C7 C6 114.0(2)
C17 C8 C7 112.0(2)
C17 C8 C9 111.8(2)
C7 C8 C9 105.2(2)
N2 C9 C8 108.2(2)
N2 C9 C4 108.5(2)
C8 C9 C4 115.2(2)
C12 C11 C16 117.8(2)
C12 C11 C6 118.0(2)
C16 C11 C6 124.2(2)
C11 C12 C13 122.0(3)
C14 C13 C12 118.4(3)
C13 C14 C15 121.8(3)
C13 C14 Br1 119.0(2)
C15 C14 Br1 119.3(2)
C14 C15 C16 119.0(3)
C15 C16 C11 121.1(2)
C18 C17 C22 118.5(3)
C18 C17 C8 119.4(2)
C22 C17 C8 122.1(2)
C19 C18 C17 121.0(3)
C20 C19 C18 119.3(3)
C19 C20 C21 121.1(3)
C19 C20 Br2 118.8(2)
C21 C20 Br2 120.1(2)
C20 C21 C22 119.1(3)
C21 C22 C17 121.0(3)
O7 C23 C25 125.7(11)
O7 C23 C24 124.6(13)
C25 C23 C24 109.5(14)
O7' C23' C24' 122.3(19)
O7' C23' C25' 115.4(18)
C24' C23' C25' 121(2)

loop_
_geom_bond_atom_site_label_1
_geom_bond_atom_site_label_2
_geom_bond_distance
Br1 C14 1.899(3)
Br2 C20 1.895(3)
O1 C1 1.210(3)
O2 C4 1.409(3)
O3 N1 1.224(3)
O4 N1 1.213(3)
O5 N2 1.210(3)
O6 N2 1.224(3)
N1 C7 1.503(3)
N2 C9 1.514(3)
C1 C2 1.510(4)
C1 C5 1.535(4)
C2 C3 1.521(4)
C3 C4 1.534(4)
C4 C9 1.556(4)
C4 C5 1.558(4)
C5 C6 1.534(4)
C5 C10 1.545(4)
C6 C11 1.524(4)
C6 C7 1.546(3)
C7 C8 1.524(3)
C8 C17 1.523(4)
C8 C9 1.527(4)
C11 C12 1.386(4)
C11 C16 1.391(4)
C12 C13 1.387(4)
C13 C14 1.368(4)
C14 C15 1.377(4)
C15 C16 1.386(4)
C17 C18 1.382(4)
C17 C22 1.388(4)
C18 C19 1.380(4)
C19 C20 1.374(4)
C20 C21 1.375(4)
C21 C22 1.382(4)
O7 C23 1.212(17)
C23 C25 1.37(3)
C23 C24 1.508(14)
O7' C23' 1.18(3)
C23' C24' 1.50(3)
C23' C25' 1.70(4)

loop_
_geom_hbond_atom_site_label_D
_geom_hbond_atom_site_label_H
_geom_hbond_atom_site_label_A
_geom_hbond_distance_DH
_geom_hbond_distance_HA
_geom_hbond_distance_DA
_geom_hbond_angle_DHA
O2 H2 O7' 0.84 1.90 2.721(10) 166.8
O2 H2 O7 0.84 1.97 2.791(6) 167.4
